data_2003843
loop_
_publ_author_name
'Leger, J. M.'
'Grignon-Dubois, M.'
'Laguerre, M.'

_publ_section_title
;
 1,2,3,4,5,8-Hexakis(trimethylsilyl)-1,2,3,4,5,8-hexahydronaphthalene:
 the First Example of Double-<i>peri</i> Trimethylsilyl Substitution
;
_journal_issue 8
_journal_name_full 'Acta Crystallographica Section C'
_journal_page_first 1665
_journal_page_last 1667
_journal_paper_doi 10.1107/S0108270195002484
_journal_volume 51
_journal_year 1995
_chemical_formula_moiety 'C28 H62 Si6'
_chemical_formula_sum 'C28 H62 Si6'
_chemical_formula_weight 567.32
_chemical_name_systematic
;
 1,2,3,4,5,8-hexakis-trimethylsilyl-1,2,3,4,5,8-hexahydro-naphthalene.
;
_space_group_IT_number 14
_symmetry_cell_setting monoclinic
_symmetry_space_group_name_Hall '-P 2ybc'
_symmetry_space_group_name_H-M 'P 1 21/c 1'
_cell_angle_alpha 90
_cell_angle_beta 101.19(1)
_cell_angle_gamma 90
_cell_formula_units_Z 4
_cell_length_a 10.233(2)
_cell_length_b 18.605(3)
_cell_length_c 19.900(3)
_cell_measurement_reflns_used 25
_cell_measurement_temperature 293
_cell_measurement_theta_max 31
_cell_measurement_theta_min 25
_cell_volume 3716.6(11)
_computing_cell_refinement 'CAD-4 Software'
_computing_data_collection 'CAD-4 Software (Enraf-Nonius, 1989)'
_computing_structure_solution 'MULTAN80 (Main et al., 1980)'
_diffrn_ambient_temperature 293
_diffrn_measurement_device 'Enraf-Nonius CAD-4'
_diffrn_measurement_method \w/2\q
_diffrn_radiation_monochromator graphite
_diffrn_radiation_source xray_tube
_diffrn_radiation_type CuK\a
_diffrn_radiation_wavelength 1.5418
_diffrn_reflns_av_R_equivalents 0
_diffrn_reflns_limit_h_max 12
_diffrn_reflns_limit_h_min 0
_diffrn_reflns_limit_k_max 21
_diffrn_reflns_limit_k_min 0
_diffrn_reflns_limit_l_max 23
_diffrn_reflns_limit_l_min -23
_diffrn_reflns_number 6725
_diffrn_reflns_theta_max 65
_diffrn_reflns_theta_min 2
_diffrn_standards_decay_% 0.65
_diffrn_standards_interval_time 60
_diffrn_standards_number 2
_exptl_absorpt_coefficient_mu 2.1
_exptl_absorpt_correction_type none
_exptl_crystal_colour transparent
_exptl_crystal_density_diffrn 1.01
_exptl_crystal_description prism
_exptl_crystal_F_000 1256
_exptl_crystal_size_max 0.3
_exptl_crystal_size_mid 0.2
_exptl_crystal_size_min 0.2
_refine_diff_density_max .200
_refine_diff_density_min -.195
_refine_ls_extinction_method none
_refine_ls_goodness_of_fit_obs 1.11
_refine_ls_hydrogen_treatment refall
_refine_ls_matrix_type diagonal
_refine_ls_number_constraints 0
_refine_ls_number_parameters 555
_refine_ls_number_reflns 4227
_refine_ls_number_restraints 0
_refine_ls_R_factor_obs .051
_refine_ls_shift/esd_max 0.051
_refine_ls_structure_factor_coef F
_refine_ls_weighting_scheme unit
_refine_ls_wR_factor_obs .072
_reflns_number_total 6725
_reflns_observed_criterion 'I > 3\s(I)'
_cod_data_source_file pa1172.cif
_cod_data_source_block leger
_cod_original_cell_volume 3717
_cod_original_sg_symbol_H-M 'P 21/c'
_cod_database_code 2003843

loop_
_symmetry_equiv_pos_as_xyz
x,y,z
-x,-y,-z
-x,1/2+y,1/2-z
x,1/2-y,1/2+z

loop_
_atom_site_aniso_label
_atom_site_aniso_U_11
_atom_site_aniso_U_12
_atom_site_aniso_U_13
_atom_site_aniso_U_22
_atom_site_aniso_U_23
_atom_site_aniso_U_33
_atom_site_aniso_type_symbol
C1 .0082(3) .0004(3) .0007(3) .0026(1) .0001(1) .0021(1) C
C2 .0085(3) .0004(3) .0003(3) .0025(1) -.0002(2) .0026(1) C
C3 .0088(3) .0005(3) .0002(3) .0028(1) -.0006(2) .0025(1) C
C4 .0086(3) .0010(3) -.0002(3) .0030(1) -.0005(2) .0029(1) C
C5 .0086(3) .0011(3) .0001(3) .0027(1) -.0002(2) .0028(1) C
C6 .0084(3) .0000(3) .0009(3) .0027(1) -.0002(2) .0024(1) C
C7 .0104(4) -.0010(3) .0007(4) .0028(1) .0004(2) .0037(1) C
C8 .0104(4) -.0023(4) -.0007(4) .0037(1) .0005(2) .0041(1) C
C9 .0094(4) -.0013(4) -.0013(4) .0042(1) .0011(2) .0037(1) C
C10 .0097(4) .0001(3) -.0003(3) .0030(1) .0007(2) .0027(1) C
Si11 .0124(1) .0016(1) .0021(1) .0029 -.0004 .0029 Si
Si12 .0107(1) -.0025(1) .0019(1) .0039 -.0003(1) .0036 Si
Si13 .0150(1) .0024(1) -.0032(1) .0040 .0003(1) .0030 Si
Si14 .0116(1) .0023(1) .0012(1) .0036 -.0021(1) .0038 Si
Si15 .0145(1) -.0022(1) .0022(1) .0034 .0016(1) .0045 Si
Si16 .0116(1) .0013(1) -.0003(1) .0042 .0012(1) .0026 Si
C17 .0177(6) -.0006(5) .0031(5) .0046(2) -.0032(3) .0039(1) C
C18 .0211(7) .0065(5) .0046(6) .0034(1) .0000(3) .0051(2) C
C19 .0142(5) .0002(5) .0049(4) .0052(2) .0003(2) .0037(1) C
C20 .0179(6) -.0031(1) .0050(5) .0059(2) -.0008(3) .0039(1) C
C21 .0196(7) -.0036(5) .0045(6) .0038(2) .0008(3) .0053(2) C
C22 .0103(5) -.0038(5) .0019(5) .0066(2) -.0008(3) .0060(2) C
C23 .0229(8) -.0011(7) -.0090(6) .0058(2) -.0006(3) .0048(2) C
C24 .0240(8) .0061(7) .0039(6) .0064(2) .0013(3) .0034(1) C
C25 .0170(6) .0043(5) -.0027(5) .0046(2) .0015(3) .0049(2) C
C26 .0120(5) .0036(6) .0026(5) .0071(2) -.0052(4) .0063(2) C
C27 .0215(8) .0040(6) .0033(7) .0037(2) -.0024(3) .0064(2) C
C28 .0168(6) .0011(5) .0022(5) .0052(2) -.0018(3) .0036(1) C
C29 .0187(7) -.0008(6) .0061(6) .0063(2) .0011(3) .0049(2) C
C30 .0220(8) .0006(7) .0026(7) .0057(2) .0065(4) .0063(2) C
C31 .0260(9) -.0082(7) .0037(8) .0039(2) .0011(3) .0073(2) C
C32 .0252(9) .0046(8) .0042(6) .0078(3) -.0005(3) .0033(1) C
C33 .0133(5) .0026(5) -.0019(5) .0054(2) .0029(3) .0045(2) C
C34 .0158(6) -.0013(6) .0000(5) .0061(2) .0048(3) .0043(2) C

loop_
_atom_site_label
_atom_site_fract_x
_atom_site_fract_y
_atom_site_fract_z
_atom_site_B_iso_or_equiv
_atom_site_thermal_displace_type
_atom_site_type_symbol
C1 0.8164(3) 0.2385(2) 0.8977(1) 3.4(1) Bij C
C2 0.7303(3) 0.1758(2) 0.8680(2) 3.7(1) Bij C
C3 0.5788(3) 0.1906(2) 0.8423(2) 3.9(1) Bij C
C4 0.5381(3) 0.2713(2) 0.8263(2) 4.1(1) Bij C
C5 0.6367(3) 0.3308(2) 0.8605(2) 3.9(1) Bij C
C6 0.7792(3) 0.3076(2) 0.8877(2) 3.6(1) Bij C
C7 0.8767(4) 0.3696(2) 0.9060(2) 4.6(2) Bij C
C8 1.0111(4) 0.3457(2) 0.9424(2) 5.4(2) Bij C
C9 1.0462(4) 0.2790(2) 0.9530(2) 5.2(2) Bij C
C10 0.9538(3) 0.2167(2) 0.9362(2) 4.2(2) Bij C
Si11 0.8113(1) 0.1233(1) 0.8027(1) 4.5(1) Bij Si
Si12 0.4750(1) 0.1438(1) 0.8976(1) 5.1(1) Bij Si
Si13 0.4847(1) 0.2901(1) 0.7316(1) 5.7(1) Bij Si
Si14 0.5707(1) 0.3863(1) 0.9289(1) 5.3(1) Bij Si
Si15 0.9172(1) 0.4308(1) 0.8346(1) 5.8(1) Bij Si
Si16 0.9696(1) 0.1678(1) 1.0228(1) 5.0(1) Bij Si
C17 0.6843(5) 0.0819(2) 0.7335(2) 6.5(2) Bij C
C18 0.9107(5) 0.0457(2) 0.8465(3) 7.0(2) Bij C
C19 0.9252(4) 0.1800(3) 0.7620(2) 6.1(2) Bij C
C20 0.5070(5) 0.1782(3) 0.9872(2) 7.0(2) Bij C
C21 0.5105(5) 0.0450(2) 0.8983(3) 7.1(2) Bij C
C22 0.2932(4) 0.1557(3) 0.8598(3) 7.6(3) Bij C
C23 0.3596(6) 0.2222(3) 0.6892(3) 8.9(3) Bij C
C24 0.6290(6) 0.2906(3) 0.6876(2) 7.9(3) Bij C
C25 0.4012(5) 0.3803(3) 0.7214(3) 7.2(2) Bij C
C26 0.3862(5) 0.3767(3) 0.9199(3) 8.1(3) Bij C
C27 0.5977(6) 0.4851(3) 0.9155(3) 7.9(3) Bij C
C28 0.6511(5) 0.3631(3) 1.0189(2) 6.5(2) Bij C
C29 1.0212(5) 0.3803(3) 0.7839(3) 7.8(3) Bij C
C30 0.7758(6) 0.4717(3) 0.7720(3) 8.9(3) Bij C
C31 1.0144(6) 0.5077(3) 0.8801(3) 9.1(3) Bij C
C32 0.9456(6) 0.2326(3) 1.0904(2) 8.6(3) Bij C
C33 1.1439(4) 0.1328(3) 1.0421(2) 6.8(2) Bij C
C34 0.8594(5) 0.0882(3) 1.0270(2) 7.3(2) Bij C
H102 0.7319(28) 0.1401(15) 0.9050(14) 2.9 Biso H
H103 0.5550(30) 0.1642(16) 0.7990(15) 3.7 Biso H
H104 0.4554(35) 0.2790(19) 0.8451(17) 5.4 Biso H
H105 0.6420(32) 0.3692(17) 0.8255(17) 4.6 Biso H
H107 0.8423(32) 0.4047(18) 0.9366(17) 4.9 Biso H
H108 1.0787(36) 0.3856(19) 0.9589(18) 6.0 Biso H
H109 1.1416(35) 0.2678(19) 0.9760(18) 5.7 Biso H
H110 0.9914(34) 0.1793(19) 0.9045(17) 5.3 Biso H
H171 0.7264(36) 0.0525(20) 0.7033(19) 6.5 Biso H
H172 0.6213(39) 0.0514(22) 0.7509(21) 7.4 Biso H
H173 0.6244(36) 0.1187(19) 0.7073(19) 6.2 Biso H
H181 0.9518(35) 0.0200(20) 0.8129(18) 6.3 Biso H
H182 0.9756(38) 0.0634(21) 0.8840(20) 7.0 Biso H
H183 0.8535(37) 0.0144(21) 0.8648(19) 7.0 Biso H
H191 0.9637(40) 0.1523(22) 0.7305(21) 7.9 Biso H
H192 0.8752(39) 0.2216(22) 0.7354(20) 7.9 Biso H
H193 0.9952(40) 0.2012(22) 0.7975(20) 7.6 Biso H
H201 0.4650(39) 0.1531(21) 1.0144(20) 7.3 Biso H
H202 0.5996(39) 0.1754(22) 1.0088(20) 7.5 Biso H
H203 0.4845(42) 0.2285(22) 0.9873(21) 7.9 Biso H
H211 0.4613(35) 0.0194(19) 0.9270(17) 6.1 Biso H
H212 0.4854(40) 0.0245(22) 0.8500(20) 7.9 Biso H
H213 0.6109(37) 0.0364(20) 0.9186(18) 6.6 Biso H
H221 0.2393(38) 0.1305(20) 0.8872(19) 6.6 Biso H
H222 0.2670(37) 0.2074(20) 0.8585(19) 6.6 Biso H
H223 0.2718(38) 0.1359(21) 0.8116(20) 7.2 Biso H
H231 0.3383(39) 0.2327(21) 0.6413(20) 7.5 Biso H
H232 0.3979(39) 0.1739(22) 0.6928(20) 7.5 Biso H
H233 0.2816(36) 0.2259(19) 0.7096(18) 6.3 Biso H
H241 0.6031(39) 0.3035(21) 0.6396(20) 7.3 Biso H
H242 0.6983(44) 0.3255(24) 0.7122(23) 9.5 Biso H
H243 0.6701(42) 0.2460(23) 0.6910(21) 8.5 Biso H
H251 0.3765(37) 0.3947(21) 0.6730(19) 6.8 Biso H
H252 0.3213(44) 0.3804(23) 0.7443(23) 8.7 Biso H
H253 0.4579(35) 0.4170(19) 0.7425(18) 6.1 Biso H
H261 0.3549(39) 0.4036(22) 0.9529(20) 7.7 Biso H
H262 0.3457(41) 0.3923(23) 0.8749(21) 8.3 Biso H
H263 0.3635(38) 0.3259(21) 0.9239(20) 7.1 Biso H
H271 0.5618(38) 0.5124(21) 0.9473(19) 7.1 Biso H
H272 0.6994(39) 0.4930(21) 0.9234(20) 7.6 Biso H
H273 0.5531(38) 0.4989(21) 0.8668(19) 7.2 Biso H
H281 0.6104(41) 0.3903(22) 1.0516(21) 8.2 Biso H
H282 0.6404(38) 0.3131(21) 1.0274(20) 7.2 Biso H
H283 0.7538(41) 0.3713(22) 1.0285(21) 8.1 Biso H
H291 1.0439(39) 0.4103(22) 0.7464(20) 7.5 Biso H
H292 1.1040(40) 0.3615(22) 0.8110(21) 7.9 Biso H
H293 0.9735(40) 0.3376(22) 0.7616(21) 7.7 Biso H
H301 0.8120(38) 0.5023(21) 0.7394(19) 7.0 Biso H
H302 0.7156(39) 0.4333(21) 0.7447(20) 7.3 Biso H
H303 0.7226(41) 0.5008(23) 0.7939(21) 8.4 Biso H
H311 1.0364(38) 0.5398(21) 0.8480(19) 7.2 Biso H
H312 0.9609(41) 0.5313(23) 0.9080(21) 8.6 Biso H
H313 1.0921(41) 0.4928(23) 0.9103(20) 8.4 Biso H
H321 0.9543(39) 0.2087(22) 1.1326(20) 7.7 Biso H
H322 1.0122(41) 0.2734(23) 1.0927(21) 8.3 Biso H
H323 0.8627(42) 0.2508(22) 1.0800(21) 8.5 Biso H
H331 1.1581(37) 0.1094(20) 1.0845(19) 6.6 Biso H
H332 1.1548(36) 0.0976(20) 1.0066(18) 6.2 Biso H
H333 1.2064(39) 0.1713(21) 1.0449(20) 7.0 Biso H
H341 0.8817(38) 0.0698(20) 1.0729(19) 7.1 Biso H
H342 0.7646(37) 0.0972(21) 1.0163(19) 6.8 Biso H
H343 0.8782(37) 0.0519(21) 0.9924(19) 7.0 Biso H

loop_
_atom_type_symbol
_atom_type_description
_atom_type_scat_source
_atom_type_scat_dispersion_real
_atom_type_scat_dispersion_imag
C ? International_Tables_Vol_IV_Table_2.3.1 .017 .009
H ? International_Tables_Vol_IV_Table_2.3.1 0 0
Si ? International_Tables_Vol_IV_Table_2.3.1 .244 .330

loop_
_geom_angle_atom_site_label_1
_geom_angle_atom_site_label_2
_geom_angle_atom_site_label_3
_geom_angle
_geom_angle_publ_flag
C2 C1 C6 123.6(3) yes
C2 C1 C10 113.8(3) yes
C6 C1 C10 122.5(3) yes
C1 C2 C3 117.3(3) yes
C1 C2 Si11 111.0(2) yes
C3 C2 Si11 113.4(2) yes
C2 C3 C4 116.2(3) yes
C2 C3 Si12 111.3(2) yes
C4 C3 Si12 113.7(2) yes
C3 C4 C5 117.7(3) yes
C3 C4 Si13 113.1(2) yes
C5 C4 Si13 109.9(2) yes
C4 C5 C6 116.7(3) yes
C4 C5 Si14 113.6(2) yes
C6 C5 Si14 110.1(2) yes
C1 C6 C5 123.4(3) yes
C1 C6 C7 122.4(3) yes
C5 C6 C7 114.2(3) yes
C6 C7 C8 112.9(3) yes
C6 C7 Si15 119.7(3) yes
C8 C7 Si15 102.9(3) yes
C7 C8 C9 124.3(4) yes
C8 C9 C10 124.3(4) yes
C1 C10 C9 112.9(3) yes
C1 C10 Si16 119.0(2) yes
C9 C10 Si16 103.1(3) yes
C2 Si11 C17 112.1(2) yes
C2 Si11 C18 109.9(2) yes
C2 Si11 C19 112.9(2) yes
C17 Si11 C18 105.2(2) yes
C17 Si11 C19 108.5(2) yes
C18 Si11 C19 107.9(2) yes
C3 Si12 C20 112.7(2) yes
C3 Si12 C21 109.1(2) yes
C3 Si12 C22 109.8(2) yes
C20 Si12 C21 109.4(2) yes
C20 Si12 C22 108.6(2) yes
C21 Si12 C22 107.1(2) yes
C4 Si13 C23 111.3(2) yes
C4 Si13 C24 111.6(2) yes
C4 Si13 C25 108.1(2) yes
C23 Si13 C24 109.0(3) yes
C23 Si13 C25 107.2(3) yes
C24 Si13 C25 109.3(2) yes
C5 Si14 C26 111.5(2) yes
C5 Si14 C27 109.9(2) yes
C5 Si14 C28 113.7(2) yes
C26 Si14 C27 104.6(3) yes
C26 Si14 C28 108.5(2) yes
C27 Si14 C28 108.1(2) yes
C7 Si15 C29 109.2(2) yes
C7 Si15 C30 118.7(2) yes
C7 Si15 C31 105.4(2) yes
C29 Si15 C30 107.1(3) yes
C29 Si15 C31 110.0(3) yes
C30 Si15 C31 106.2(3) yes
C10 Si16 C32 110.0(2) yes
C10 Si16 C33 105.0(2) yes
C10 Si16 C34 117.8(2) yes
C32 Si16 C33 109.4(2) yes
C32 Si16 C34 108.4(3) yes
C33 Si16 C34 105.9(2) yes
C1 C2 H102 108(2) no
C3 C2 H102 104(2) no
Si11 C2 H102 102(2) no
C2 C3 H103 105(2) no
C4 C3 H103 107(2) no
Si12 C3 H103 102(2) no
C3 C4 H104 106(2) no
C5 C4 H104 105(2) no
Si13 C4 H104 104(2) no
C4 C5 H105 109(2) no
C6 C5 H105 106(2) no
Si14 C5 H105 100(2) no
C6 C7 H107 110(2) no
C8 C7 H107 107(2) no
Si15 C7 H107 102(2) no
C7 C8 H108 116(2) no
C9 C8 H108 120(2) no
C8 C9 H109 118(2) no
C10 C9 H109 117(2) no
C1 C10 H110 107(2) no
C9 C10 H110 111(2) no
Si16 C10 H110 104(2) no
Si11 C17 H171 111(2) no
Si11 C17 H172 113(3) no
Si11 C17 H173 112(2) no
H171 C17 H172 107(3) no
H171 C17 H173 111(3) no
H172 C17 H173 102(3) no
Si11 C18 H181 109(2) no
Si11 C18 H182 110(3) no
Si11 C18 H183 109(2) no
H181 C18 H182 112(3) no
H181 C18 H183 110(3) no
H182 C18 H183 107(4) no
Si11 C19 H191 111(3) no
Si11 C19 H192 111(2) no
Si11 C19 H193 109(3) no
H191 C19 H192 107(4) no
H191 C19 H193 111(4) no
H192 C19 H193 107(3) no
Si12 C20 H201 112(3) no
Si12 C20 H202 113(3) no
Si12 C20 H203 109(3) no
H201 C20 H202 104(4) no
H201 C20 H203 112(4) no
H202 C20 H203 106(4) no
Si12 C21 H211 112(2) no
Si12 C21 H212 111(2) no
Si12 C21 H213 110(2) no
H211 C21 H212 107(3) no
H211 C21 H213 106(3) no
H212 C21 H213 111(3) no
Si12 C22 H221 110(2) no
Si12 C22 H222 111(2) no
Si12 C22 H223 111(2) no
H221 C22 H222 108(3) no
H221 C22 H223 108(3) no
H222 C22 H223 109(3) no
Si13 C23 H231 108(3) no
Si13 C23 H232 111(3) no
Si13 C23 H233 108(2) no
H231 C23 H232 106(4) no
H231 C23 H233 111(3) no
H232 C23 H233 113(3) no
Si13 C24 H241 112(3) no
Si13 C24 H242 109(3) no
Si13 C24 H243 111(3) no
H241 C24 H242 110(4) no
H241 C24 H243 110(4) no
H242 C24 H243 106(4) no
Si13 C25 H251 112(2) no
Si13 C25 H252 110(3) no
Si13 C25 H253 112(2) no
H251 C25 H252 111(4) no
H251 C25 H253 104(3) no
H252 C25 H253 107(4) no
Si14 C26 H261 111(3) no
Si14 C26 H262 108(3) no
Si14 C26 H263 110(2) no
H261 C26 H262 111(4) no
H261 C26 H263 110(4) no
H262 C26 H263 107(4) no
Si14 C27 H271 110(3) no
Si14 C27 H272 107(2) no
Si14 C27 H273 109(2) no
H271 C27 H272 110(3) no
H271 C27 H273 110(3) no
H272 C27 H273 111(3) no
Si14 C28 H281 111(3) no
Si14 C28 H282 110(3) no
Si14 C28 H283 113(2) no
H281 C28 H282 108(4) no
H281 C28 H283 110(4) no
H282 C28 H283 105(4) no
Si15 C29 H291 112(2) no
Si15 C29 H292 114(3) no
Si15 C29 H293 111(3) no
H291 C29 H292 108(4) no
H291 C29 H293 106(4) no
H292 C29 H293 104(4) no
Si15 C30 H301 109(2) no
Si15 C30 H302 112(2) no
Si15 C30 H303 112(3) no
H301 C30 H302 108(3) no
H301 C30 H303 108(4) no
H302 C30 H303 108(4) no
Si15 C31 H311 110(3) no
Si15 C31 H312 109(3) no
Si15 C31 H313 113(3) no
H311 C31 H312 110(4) no
H311 C31 H313 110(4) no
H312 C31 H313 106(4) no
Si16 C32 H321 110(3) no
Si16 C32 H322 110(3) no
Si16 C32 H323 109(3) no
H321 C32 H322 111(4) no
H321 C32 H323 108(4) no
H322 C32 H323 109(4) no
Si16 C33 H331 109(2) no
Si16 C33 H332 109(2) no
Si16 C33 H333 111(3) no
H331 C33 H332 108(3) no
H331 C33 H333 108(4) no
H332 C33 H333 112(3) no
Si16 C34 H341 107(2) no
Si16 C34 H342 116(2) no
Si16 C34 H343 107(2) no
H341 C34 H342 109(3) no
H341 C34 H343 112(3) no
H342 C34 H343 106(3) no

loop_
_geom_bond_atom_site_label_1
_geom_bond_atom_site_label_2
_geom_bond_distance
_geom_bond_publ_flag
C1 C2 1.511(5) yes
C1 C6 1.345(5) yes
C1 C10 1.520(5) yes
C2 C3 1.560(5) yes
C2 Si11 1.937(3) yes
C3 C4 1.574(5) yes
C3 Si12 1.885(4) yes
C4 C5 1.562(5) yes
C4 Si13 1.889(4) yes
C5 C6 1.516(5) yes
C5 Si14 1.932(4) yes
C6 C7 1.522(5) yes
C7 C8 1.492(6) yes
C7 Si15 1.928(4) yes
C8 C9 1.298(6) yes
C9 C10 1.492(5) yes
C10 Si16 1.928(4) yes
Si11 C17 1.866(5) yes
Si11 C18 1.880(5) yes
Si11 C19 1.869(5) yes
Si12 C20 1.862(5) yes
Si12 C21 1.874(5) yes
Si12 C22 1.880(6) yes
Si13 C23 1.878(6) yes
Si13 C24 1.858(6) yes
Si13 C25 1.887(5) yes
Si14 C26 1.870(6) yes
Si14 C27 1.886(6) yes
Si14 C28 1.871(5) yes
Si15 C29 1.857(6) yes
Si15 C30 1.877(6) yes
Si15 C31 1.873(7) yes
Si16 C32 1.858(6) yes
Si16 C33 1.867(5) yes
Si16 C34 1.873(5) yes
C2 H102 0.99(3) no
C3 H103 0.98(3) no
C4 H104 1.00(4) no
C5 H105 1.00(4) no
C7 H107 1.01(4) no
C8 H108 1.03(4) no
C9 H109 1.02(4) no
C10 H110 1.06(4) no
C17 H171 0.97(4) no
C17 H172 0.98(4) no
C17 H173 1.00(4) no
C18 H181 0.98(4) no
C18 H182 0.96(4) no
C18 H183 0.96(4) no
C19 H191 0.97(4) no
C19 H192 1.03(4) no
C19 H193 0.99(4) no
C20 H201 0.88(4) no
C20 H202 0.97(4) no
C20 H203 0.95(4) no
C21 H211 0.96(4) no
C21 H212 1.02(4) no
C21 H213 1.04(4) no
C22 H221 0.97(4) no
C22 H222 0.99(4) no
C22 H223 1.00(4) no
C23 H231 0.96(4) no
C23 H232 0.98(4) no
C23 H233 0.97(4) no
C24 H241 0.97(4) no
C24 H242 1.01(5) no
C24 H243 0.93(5) no
C25 H251 0.99(4) no
C25 H252 1.01(5) no
C25 H253 0.94(4) no
C26 H261 0.94(4) no
C26 H262 0.95(5) no
C26 H263 0.98(4) no
C27 H271 0.93(4) no
C27 H272 1.03(4) no
C27 H273 1.02(4) no
C28 H281 0.98(4) no
C28 H282 0.96(4) no
C28 H283 1.04(4) no
C29 H291 1.00(4) no
C29 H292 0.98(4) no
C29 H293 0.98(4) no
C30 H301 0.99(4) no
C30 H302 1.03(4) no
C30 H303 0.93(5) no
C31 H311 0.93(4) no
C31 H312 0.96(5) no
C31 H313 0.94(4) no
C32 H321 0.94(4) no
C32 H322 1.01(4) no
C32 H323 0.90(5) no
C33 H331 0.93(4) no
C33 H332 0.98(4) no
C33 H333 0.95(4) no
C34 H341 0.96(4) no
C34 H342 0.96(4) no
C34 H343 1.01(4) no
